data_7204876
loop_
_publ_author_name
'Yang, Xiao-Juan'
'Wu, Biao'
'Janiak, Christoph'

_publ_section_title
;
 Self host?guest network through molecular paneling of
 para-nitrophenolate: hydrogen-bonded assembly of three
 tris(5,5?-diamino-2,2-bipyridine)iron complexes in the
 crystallographic asymmetric unit
;
_journal_issue 26
_journal_name_full CrystEngComm
_journal_page_first 126
_journal_paper_doi 10.1039/b404151h
_journal_volume 6
_journal_year 2004
_chemical_formula_moiety '[(C10 H10 N4)3 Fe](C6 H4 N O3)2 (H2O)2'
_chemical_formula_sum 'C42 H42 Fe N14 O8'
_chemical_formula_weight 926.75
_chemical_name_systematic
;
[Tris(5,5'-diamino-2,2'-bipyridine)iron(II)]
bis(4-nitrophenolate) dihydrate
;
_space_group_IT_number 159
_symmetry_cell_setting hexagonal
_symmetry_space_group_name_Hall 'P 3 -2c'
_symmetry_space_group_name_H-M 'P 3 1 c'
_atom_sites_solution_hydrogens geom
_atom_sites_solution_primary direct
_atom_sites_solution_secondary difmap
_audit_creation_method SHELXL-97
_cell_angle_alpha 90.00
_cell_angle_beta 90.00
_cell_angle_gamma 120.00
_cell_formula_units_Z 6
_cell_length_a 19.3682(7)
_cell_length_b 19.3682(7)
_cell_length_c 18.9884(10)
_cell_measurement_temperature 153(2)
_cell_volume 6168.8(5)
_computing_cell_refinement 'Bruker SMART'
_computing_data_collection 'Bruker SMART'
_computing_data_reduction 'Bruker SHELXTL'
_computing_structure_refinement 'SHELXL-97 (Sheldrick, 1997)'
_computing_structure_solution 'SHELXS-97 (Sheldrick, 1990)'
_diffrn_ambient_temperature 153(2)
_diffrn_measured_fraction_theta_full 0.980
_diffrn_measured_fraction_theta_max 0.980
_diffrn_measurement_device_type 'Bruker Smart AXS CCD'
_diffrn_measurement_method \w-scan
_diffrn_radiation_monochromator graphite
_diffrn_radiation_source 'fine-focus sealed tube'
_diffrn_radiation_type MoK\a
_diffrn_radiation_wavelength 0.71073
_diffrn_reflns_av_R_equivalents 0.0306
_diffrn_reflns_av_sigmaI/netI 0.0360
_diffrn_reflns_limit_h_max 24
_diffrn_reflns_limit_h_min -21
_diffrn_reflns_limit_k_max 17
_diffrn_reflns_limit_k_min -25
_diffrn_reflns_limit_l_max 24
_diffrn_reflns_limit_l_min -24
_diffrn_reflns_number 36310
_diffrn_reflns_theta_full 27.97
_diffrn_reflns_theta_max 27.97
_diffrn_reflns_theta_min 1.21
_exptl_absorpt_coefficient_mu 0.441
_exptl_absorpt_correction_T_max 0.9368
_exptl_absorpt_correction_T_min 0.8791
_exptl_absorpt_correction_type multi-scan
_exptl_absorpt_process_details SADABS
_exptl_crystal_colour red
_exptl_crystal_density_diffrn 1.497
_exptl_crystal_density_method 'not measured'
_exptl_crystal_description prismatic
_exptl_crystal_F_000 2892
_exptl_crystal_size_max 0.30
_exptl_crystal_size_mid 0.20
_exptl_crystal_size_min 0.15
_refine_diff_density_max 0.348
_refine_diff_density_min -0.307
_refine_diff_density_rms 0.052
_refine_ls_abs_structure_details 'Flack H D (1983), Acta Cryst. A39, 876-881'
_refine_ls_abs_structure_Flack -0.002(12)
_refine_ls_extinction_method none
_refine_ls_goodness_of_fit_ref 1.047
_refine_ls_hydrogen_treatment mixed
_refine_ls_matrix_type full
_refine_ls_number_parameters 634
_refine_ls_number_reflns 9443
_refine_ls_number_restraints 1
_refine_ls_restrained_S_all 1.047
_refine_ls_R_factor_all 0.0427
_refine_ls_R_factor_gt 0.0383
_refine_ls_shift/su_max 0.001
_refine_ls_shift/su_mean 0.000
_refine_ls_structure_factor_coef Fsqd
_refine_ls_weighting_details 'calc w=1/[\s^2^(Fo^2^)+(0.0404P)^2^+0.0000P] where P=(Fo^2^+2Fc^2^)/3'
_refine_ls_weighting_scheme calc
_refine_ls_wR_factor_gt 0.0806
_refine_ls_wR_factor_ref 0.0826
_reflns_number_gt 8633
_reflns_number_total 9443
_reflns_threshold_expression >2sigma(I)
_cod_data_source_file b404151h.txt
_cod_data_source_block 1
_cod_depositor_comments
;
The following automatic conversions were performed:
'_symmetry_cell_setting' value 'Hexagonal' changed to 'hexagonal'
according to '/home/saulius/struct/CIF-dictionaries/cif_core.dic'
dictionary named 'cif_core.dic' version 2.4.1 from
2010-06-29.

'_exptl_absorpt_correction_type' value 'Multi-scan' changed
to 'multi-scan' according to
'/home/saulius/struct/CIF-dictionaries/cif_core.dic' dictionary named
'cif_core.dic' version 2.4.1 from 2010-06-29.

Automatic conversion script
Id: cif_fix_enum 1527 2010-12-29 10:47:43Z saulius 
;
_cod_original_sg_symbol_H-M P31c
_cod_database_code 7204876

loop_
_symmetry_equiv_pos_as_xyz
'x, y, z'
'-y, x-y, z'
'-x+y, -x, z'
'y, x, z+1/2'
'x-y, -y, z+1/2'
'-x, -x+y, z+1/2'

loop_
_atom_site_label
_atom_site_type_symbol
_atom_site_fract_x
_atom_site_fract_y
_atom_site_fract_z
_atom_site_U_iso_or_equiv
_atom_site_adp_type
_atom_site_occupancy
_atom_site_symmetry_multiplicity
_atom_site_calc_flag
_atom_site_refinement_flags
_atom_site_disorder_assembly
_atom_site_disorder_group
Fe1 Fe 0.3333 -0.3333 0.77948(3) 0.01795(11) Uani 1 3 d S . .
Fe2 Fe 0.6667 0.3333 0.77727(3) 0.01985(11) Uani 1 3 d S . .
Fe3 Fe 0.0000 0.0000 0.78690(2) 0.01709(11) Uani 1 3 d S . .
N1 N 0.28137(10) -0.28598(10) 0.83695(8) 0.0198(4) Uani 1 1 d . . .
N2 N 0.36356(11) -0.23659(11) 0.72114(9) 0.0226(4) Uani 1 1 d . . .
N3 N 0.20188(12) -0.28924(13) 1.01246(9) 0.0258(4) Uani 1 1 d . . .
H3A H 0.1896(15) -0.3390(16) 1.0179(12) 0.031 Uiso 1 1 d . . .
H3B H 0.1689(15) -0.2728(15) 1.0305(12) 0.031 Uiso 1 1 d . . .
N4 N 0.45461(14) -0.13862(15) 0.55544(11) 0.0389(5) Uani 1 1 d . . .
H4A H 0.4898(18) -0.1550(18) 0.5512(15) 0.047 Uiso 1 1 d . . .
H4B H 0.4627(18) -0.0951(17) 0.5366(15) 0.047 Uiso 1 1 d . . .
N5 N 0.70746(10) 0.27544(11) 0.83340(9) 0.0215(4) Uani 1 1 d . . .
N6 N 0.62088(10) 0.23536(10) 0.72035(8) 0.0192(4) Uani 1 1 d . . .
N7 N 0.8076(2) 0.27565(19) 0.99662(16) 0.0773(12) Uani 1 1 d . . .
H7A H 0.842(2) 0.263(3) 1.000(2) 0.093 Uiso 1 1 d . . .
H7B H 0.822(3) 0.324(2) 1.007(2) 0.093 Uiso 1 1 d . . .
N8 N 0.52418(13) 0.14690(14) 0.55302(10) 0.0289(5) Uani 1 1 d . . .
H8A H 0.4959(16) 0.1004(17) 0.5354(13) 0.035 Uiso 1 1 d . . .
H8B H 0.5064(15) 0.1811(16) 0.5428(13) 0.035 Uiso 1 1 d . . .
N9 N 0.00985(10) 0.09066(11) 0.73066(8) 0.0190(4) Uani 1 1 d . . .
N10 N 0.08142(10) 0.08787(10) 0.84522(8) 0.0187(4) Uani 1 1 d . . .
N11 N -0.04087(13) 0.14732(13) 0.56221(10) 0.0283(4) Uani 1 1 d . . .
H11B H -0.0819(16) 0.1066(16) 0.5560(13) 0.034 Uiso 1 1 d . . .
H11C H -0.0430(15) 0.1939(16) 0.5459(12) 0.034 Uiso 1 1 d . . .
N12 N 0.18615(14) 0.13330(14) 1.01336(10) 0.0356(5) Uani 1 1 d . . .
H12A H 0.2285(16) 0.1723(17) 1.0311(14) 0.043 Uiso 1 1 d . . .
H12B H 0.1851(16) 0.0869(18) 1.0181(14) 0.043 Uiso 1 1 d . . .
N13 N 0.58684(12) -0.07851(11) 0.76087(10) 0.0311(4) Uani 1 1 d . . .
N14 N 0.29780(12) 0.07075(13) 0.82291(12) 0.0368(5) Uani 1 1 d . . .
C1 C 0.24770(13) -0.31043(13) 0.90099(11) 0.0209(4) Uani 1 1 d . . .
H1A H 0.2373 -0.3611 0.9174 0.025 Uiso 1 1 calc R . .
C2 C 0.22747(12) -0.26535(13) 0.94428(11) 0.0216(4) Uani 1 1 d . . .
C3 C 0.24014(13) -0.19208(14) 0.91843(11) 0.0256(5) Uani 1 1 d . . .
H3C H 0.2274 -0.1593 0.9463 0.031 Uiso 1 1 calc R . .
C4 C 0.27149(13) -0.16861(13) 0.85184(11) 0.0247(5) Uani 1 1 d . . .
H4C H 0.2789 -0.1199 0.8330 0.030 Uiso 1 1 calc R . .
C5 C 0.29231(13) -0.21540(13) 0.81211(11) 0.0224(4) Uani 1 1 d . . .
C6 C 0.33118(12) -0.19252(13) 0.74305(11) 0.0224(5) Uani 1 1 d . . .
C7 C 0.33649(13) -0.13052(14) 0.70246(12) 0.0272(5) Uani 1 1 d . . .
H7C H 0.3120 -0.1013 0.7181 0.033 Uiso 1 1 calc R . .
C8 C 0.37727(14) -0.11134(14) 0.63950(11) 0.0303(5) Uani 1 1 d . . .
H8C H 0.3803 -0.0695 0.6111 0.036 Uiso 1 1 calc R . .
C9 C 0.41428(14) -0.15400(14) 0.61764(11) 0.0294(5) Uani 1 1 d . . .
C10 C 0.40481(13) -0.21679(13) 0.66086(10) 0.0254(5) Uani 1 1 d . . .
H10A H 0.4289 -0.2469 0.6466 0.031 Uiso 1 1 calc R . .
C11 C 0.74933(16) 0.29877(15) 0.89339(12) 0.0338(6) Uani 1 1 d . . .
H11A H 0.7662 0.3510 0.9102 0.041 Uiso 1 1 calc R . .
C12 C 0.76941(16) 0.25060(16) 0.93244(12) 0.0364(6) Uani 1 1 d . . .
C13 C 0.74540(15) 0.17447(14) 0.90715(12) 0.0316(5) Uani 1 1 d . . .
H13A H 0.7573 0.1394 0.9325 0.038 Uiso 1 1 calc R . .
C14 C 0.70421(14) 0.15111(14) 0.84495(11) 0.0280(5) Uani 1 1 d . . .
H14A H 0.6881 0.0996 0.8267 0.034 Uiso 1 1 calc R . .
C15 C 0.68562(12) 0.20173(13) 0.80816(10) 0.0201(4) Uani 1 1 d . . .
C16 C 0.64067(12) 0.18131(13) 0.74278(10) 0.0207(4) Uani 1 1 d . . .
C17 C 0.62063(13) 0.11293(13) 0.70365(11) 0.0253(5) Uani 1 1 d . . .
H17A H 0.6360 0.0762 0.7198 0.030 Uiso 1 1 calc R . .
C18 C 0.57872(13) 0.09830(13) 0.64181(11) 0.0252(5) Uani 1 1 d . . .
H18A H 0.5640 0.0511 0.6157 0.030 Uiso 1 1 calc R . .
C19 C 0.55803(12) 0.15381(13) 0.61772(10) 0.0218(4) Uani 1 1 d . . .
C20 C 0.57917(13) 0.22052(13) 0.65978(11) 0.0228(5) Uani 1 1 d . . .
H20A H 0.5634 0.2575 0.6451 0.027 Uiso 1 1 calc R . .
C21 C -0.02507(13) 0.08772(14) 0.66844(10) 0.0218(4) Uani 1 1 d . . .
H21A H -0.0636 0.0369 0.6508 0.026 Uiso 1 1 calc R . .
C22 C -0.00800(12) 0.15463(14) 0.62849(11) 0.0231(5) Uani 1 1 d . . .
C23 C 0.04784(14) 0.22898(14) 0.65549(11) 0.0264(5) Uani 1 1 d . . .
H23A H 0.0617 0.2763 0.6298 0.032 Uiso 1 1 calc R . .
C24 C 0.08246(13) 0.23300(13) 0.71956(11) 0.0231(4) Uani 1 1 d . . .
H24A H 0.1201 0.2833 0.7387 0.028 Uiso 1 1 calc R . .
C25 C 0.06241(12) 0.16330(12) 0.75665(10) 0.0203(4) Uani 1 1 d . . .
C26 C 0.09797(12) 0.16164(12) 0.82450(10) 0.0200(4) Uani 1 1 d . . .
C27 C 0.14338(13) 0.22789(13) 0.86590(11) 0.0260(5) Uani 1 1 d . . .
H27A H 0.1532 0.2788 0.8508 0.031 Uiso 1 1 calc R . .
C28 C 0.17458(14) 0.22052(14) 0.92915(11) 0.0282(5) Uani 1 1 d . . .
H28A H 0.2053 0.2659 0.9580 0.034 Uiso 1 1 calc R . .
C29 C 0.16029(13) 0.14566(13) 0.94980(10) 0.0249(5) Uani 1 1 d . . .
C30 C 0.11307(13) 0.08104(13) 0.90550(10) 0.0214(4) Uani 1 1 d . . .
H30A H 0.1030 0.0296 0.9191 0.026 Uiso 1 1 calc R . .
C31 C 0.55640(13) -0.05350(13) 0.81804(12) 0.0265(5) Uani 1 1 d . . .
C32 C 0.58516(14) -0.04990(13) 0.88630(12) 0.0298(5) Uani 1 1 d . . .
H32A H 0.6254 -0.0633 0.8947 0.036 Uiso 1 1 calc R . .
C33 C 0.55510(15) -0.02714(14) 0.94075(12) 0.0307(5) Uani 1 1 d . . .
H33A H 0.5761 -0.0236 0.9867 0.037 Uiso 1 1 calc R . .
C34 C 0.49327(14) -0.00849(13) 0.93104(12) 0.0282(5) Uani 1 1 d . . .
C35 C 0.46844(14) -0.00908(15) 0.86022(12) 0.0329(5) Uani 1 1 d . . .
H35A H 0.4298 0.0062 0.8508 0.039 Uiso 1 1 calc R . .
C36 C 0.49935(14) -0.03133(14) 0.80544(12) 0.0306(5) Uani 1 1 d . . .
H36A H 0.4817 -0.0316 0.7587 0.037 Uiso 1 1 calc R . .
C41 C 0.33118(13) 0.20482(14) 0.63670(12) 0.0299(5) Uani 1 1 d . . .
C42 C 0.28905(14) 0.21067(14) 0.69627(12) 0.0303(5) Uani 1 1 d . . .
H42A H 0.2674 0.2451 0.6939 0.036 Uiso 1 1 calc R . .
C43 C 0.27917(13) 0.16805(14) 0.75643(12) 0.0296(5) Uani 1 1 d . . .
H43A H 0.2508 0.1731 0.7951 0.036 Uiso 1 1 calc R . .
C44 C 0.31051(13) 0.11722(14) 0.76132(12) 0.0288(5) Uani 1 1 d . . .
C45 C 0.35286(14) 0.10979(15) 0.70477(13) 0.0346(5) Uani 1 1 d . . .
H45A H 0.3741 0.0751 0.7080 0.041 Uiso 1 1 calc R . .
C46 C 0.36313(14) 0.15287(15) 0.64520(13) 0.0339(5) Uani 1 1 d . . .
H46A H 0.3929 0.1482 0.6076 0.041 Uiso 1 1 calc R . .
O1 O 0.63370(13) -0.10232(13) 0.77294(10) 0.0513(5) Uani 1 1 d . . .
O2 O 0.56565(10) -0.07465(11) 0.69988(8) 0.0386(4) Uani 1 1 d . . .
O3 O 0.46117(10) 0.00773(10) 0.98372(8) 0.0342(4) Uani 1 1 d . . .
O4 O 0.34003(10) 0.24322(11) 0.57935(9) 0.0356(4) Uani 1 1 d . . .
O5 O 0.31677(12) 0.01773(12) 0.82226(11) 0.0490(5) Uani 1 1 d . . .
O6 O 0.26804(12) 0.08257(12) 0.87581(9) 0.0471(5) Uani 1 1 d . . .
O01 O 0.27337(13) 0.33637(12) 0.56889(10) 0.0458(5) Uani 1 1 d . . .
H01A H 0.300(2) 0.306(2) 0.5740(19) 0.069 Uiso 1 1 d . . .
H01B H 0.283(2) 0.364(2) 0.6046(17) 0.069 Uiso 1 1 d . . .
O02 O 0.31223(16) 0.00600(16) 0.99588(11) 0.0582(7) Uani 1 1 d . . .
H02A H 0.302(2) 0.018(3) 0.962(2) 0.087 Uiso 1 1 d . . .
H02B H 0.355(2) 0.002(2) 0.991(2) 0.087 Uiso 1 1 d . . .

loop_
_atom_site_aniso_label
_atom_site_aniso_U_11
_atom_site_aniso_U_22
_atom_site_aniso_U_33
_atom_site_aniso_U_23
_atom_site_aniso_U_13
_atom_site_aniso_U_12
Fe1 0.02001(15) 0.02001(15) 0.0138(2) 0.000 0.000 0.01001(8)
Fe2 0.02145(16) 0.02145(16) 0.0167(3) 0.000 0.000 0.01072(8)
Fe3 0.01812(15) 0.01812(15) 0.0150(3) 0.000 0.000 0.00906(7)
N1 0.0186(9) 0.0221(9) 0.0184(8) -0.0001(7) -0.0029(7) 0.0100(8)
N2 0.0217(9) 0.0259(10) 0.0178(8) 0.0000(7) -0.0025(7) 0.0101(8)
N3 0.0316(11) 0.0279(11) 0.0204(9) 0.0005(8) 0.0024(8) 0.0167(9)
N4 0.0387(13) 0.0469(14) 0.0286(11) 0.0162(10) 0.0083(9) 0.0197(12)
N5 0.0222(10) 0.0248(10) 0.0171(8) 0.0014(7) -0.0009(7) 0.0114(8)
N6 0.0181(9) 0.0204(9) 0.0163(8) -0.0003(7) 0.0003(7) 0.0076(7)
N7 0.132(3) 0.0612(19) 0.0598(17) -0.0304(15) -0.067(2) 0.064(2)
N8 0.0344(12) 0.0316(11) 0.0236(10) -0.0051(8) -0.0093(8) 0.0186(10)
N9 0.0192(9) 0.0237(9) 0.0155(8) -0.0007(7) 0.0003(6) 0.0118(8)
N10 0.0184(9) 0.0202(9) 0.0169(8) -0.0008(7) 0.0013(7) 0.0091(8)
N11 0.0315(11) 0.0326(12) 0.0218(9) 0.0009(8) -0.0020(8) 0.0169(9)
N12 0.0453(14) 0.0293(12) 0.0234(10) -0.0002(9) -0.0144(9) 0.0121(11)
N13 0.0315(11) 0.0254(10) 0.0314(11) 0.0022(8) 0.0032(8) 0.0104(9)
N14 0.0265(11) 0.0338(12) 0.0483(13) 0.0056(10) -0.0020(10) 0.0137(10)
C1 0.0203(11) 0.0217(11) 0.0194(10) 0.0018(8) -0.0008(8) 0.0094(9)
C2 0.0177(10) 0.0268(12) 0.0198(10) -0.0009(9) -0.0018(8) 0.0108(9)
C3 0.0282(12) 0.0293(12) 0.0242(11) -0.0034(9) -0.0009(9) 0.0181(10)
C4 0.0267(11) 0.0247(11) 0.0254(11) 0.0018(9) -0.0022(9) 0.0149(10)
C5 0.0201(11) 0.0242(11) 0.0211(10) 0.0004(8) -0.0031(8) 0.0097(9)
C6 0.0217(11) 0.0235(11) 0.0192(10) -0.0009(8) -0.0054(8) 0.0092(9)
C7 0.0304(12) 0.0284(12) 0.0233(10) 0.0004(9) -0.0050(9) 0.0151(10)
C8 0.0331(13) 0.0273(12) 0.0232(11) 0.0087(9) -0.0040(10) 0.0097(11)
C9 0.0251(12) 0.0337(13) 0.0201(11) 0.0051(9) -0.0016(9) 0.0077(10)
C10 0.0244(11) 0.0318(13) 0.0186(10) 0.0016(9) 0.0007(9) 0.0130(10)
C11 0.0441(15) 0.0321(13) 0.0272(12) -0.0066(10) -0.0092(10) 0.0206(12)
C12 0.0450(16) 0.0411(15) 0.0274(12) -0.0062(11) -0.0121(11) 0.0247(13)
C13 0.0376(14) 0.0337(13) 0.0270(12) 0.0014(10) -0.0054(10) 0.0204(12)
C14 0.0314(13) 0.0226(11) 0.0286(12) 0.0004(9) -0.0031(9) 0.0126(10)
C15 0.0171(10) 0.0221(11) 0.0182(10) 0.0031(8) 0.0042(8) 0.0075(9)
C16 0.0185(10) 0.0224(11) 0.0181(10) 0.0035(8) 0.0027(8) 0.0080(9)
C17 0.0270(12) 0.0229(11) 0.0256(11) 0.0027(9) 0.0002(9) 0.0122(10)
C18 0.0286(12) 0.0231(11) 0.0218(10) -0.0017(9) 0.0017(9) 0.0114(10)
C19 0.0183(10) 0.0252(11) 0.0170(10) 0.0000(8) 0.0030(8) 0.0073(9)
C20 0.0208(11) 0.0253(12) 0.0217(11) 0.0018(9) 0.0007(8) 0.0109(10)
C21 0.0219(11) 0.0273(12) 0.0190(10) -0.0040(8) -0.0008(8) 0.0144(10)
C22 0.0232(11) 0.0342(12) 0.0185(10) 0.0026(9) 0.0030(8) 0.0193(10)
C23 0.0299(12) 0.0256(12) 0.0268(11) 0.0055(9) 0.0024(9) 0.0161(10)
C24 0.0261(11) 0.0223(11) 0.0226(10) -0.0025(8) -0.0027(8) 0.0133(9)
C25 0.0213(11) 0.0235(11) 0.0189(10) -0.0010(8) 0.0017(8) 0.0133(9)
C26 0.0203(10) 0.0224(11) 0.0181(10) 0.0023(8) 0.0018(8) 0.0114(9)
C27 0.0336(13) 0.0204(11) 0.0223(10) 0.0011(8) 0.0008(9) 0.0122(10)
C28 0.0334(13) 0.0248(12) 0.0202(11) -0.0053(9) -0.0040(9) 0.0099(10)
C29 0.0238(11) 0.0284(12) 0.0193(10) 0.0013(8) -0.0007(8) 0.0108(10)
C30 0.0215(11) 0.0223(11) 0.0189(10) 0.0028(8) 0.0015(8) 0.0098(9)
C31 0.0254(12) 0.0205(11) 0.0265(11) 0.0017(9) 0.0020(9) 0.0062(9)
C32 0.0297(13) 0.0251(12) 0.0337(12) 0.0079(9) 0.0013(10) 0.0130(10)
C33 0.0381(14) 0.0285(12) 0.0222(11) 0.0033(9) -0.0049(10) 0.0142(11)
C34 0.0294(12) 0.0197(11) 0.0267(12) 0.0018(9) 0.0018(9) 0.0057(10)
C35 0.0249(12) 0.0433(15) 0.0304(12) 0.0033(10) -0.0006(10) 0.0171(11)
C36 0.0261(12) 0.0382(14) 0.0194(10) -0.0004(9) -0.0038(9) 0.0101(11)
C41 0.0225(11) 0.0267(12) 0.0296(12) -0.0044(10) 0.0002(9) 0.0042(10)
C42 0.0263(12) 0.0282(12) 0.0353(13) 0.0010(10) 0.0039(10) 0.0129(10)
C43 0.0246(12) 0.0314(13) 0.0290(12) -0.0002(10) 0.0053(9) 0.0112(10)
C44 0.0209(11) 0.0269(12) 0.0345(12) 0.0016(10) 0.0004(9) 0.0089(10)
C45 0.0258(12) 0.0312(13) 0.0484(15) -0.0019(11) 0.0019(11) 0.0156(11)
C46 0.0248(12) 0.0375(14) 0.0394(14) -0.0053(11) 0.0065(10) 0.0155(11)
O1 0.0671(14) 0.0657(14) 0.0454(11) 0.0070(10) 0.0077(10) 0.0514(12)
O2 0.0394(10) 0.0436(11) 0.0274(9) -0.0068(7) -0.0014(7) 0.0167(9)
O3 0.0377(10) 0.0359(10) 0.0277(9) -0.0010(7) 0.0030(7) 0.0174(8)
O4 0.0328(9) 0.0415(10) 0.0286(9) 0.0027(7) 0.0048(7) 0.0156(8)
O5 0.0513(12) 0.0432(12) 0.0625(13) 0.0102(10) -0.0031(10) 0.0310(11)
O6 0.0500(12) 0.0564(13) 0.0396(10) 0.0147(9) 0.0099(9) 0.0302(11)
O01 0.0521(12) 0.0424(12) 0.0382(10) -0.0017(8) -0.0090(9) 0.0201(10)
O02 0.0648(15) 0.0913(19) 0.0374(12) 0.0184(11) 0.0156(11) 0.0531(15)

loop_
_atom_type_symbol
_atom_type_description
_atom_type_scat_dispersion_real
_atom_type_scat_dispersion_imag
_atom_type_scat_source
C C 0.0033 0.0016 'International Tables Vol C Tables 4.2.6.8 and 6.1.1.4'
H H 0.0000 0.0000 'International Tables Vol C Tables 4.2.6.8 and 6.1.1.4'
N N 0.0061 0.0033 'International Tables Vol C Tables 4.2.6.8 and 6.1.1.4'
O O 0.0106 0.0060 'International Tables Vol C Tables 4.2.6.8 and 6.1.1.4'
Fe Fe 0.3463 0.8444 'International Tables Vol C Tables 4.2.6.8 and 6.1.1.4'

loop_
_geom_angle_atom_site_label_1
_geom_angle_atom_site_label_2
_geom_angle_atom_site_label_3
_geom_angle
_geom_angle_site_symmetry_1
_geom_angle_site_symmetry_3
_geom_angle_publ_flag
N1 Fe1 N1 92.85(7) . 3_655 ?
N1 Fe1 N1 92.85(7) . 2_545 ?
N1 Fe1 N1 92.85(7) 3_655 2_545 ?
N1 Fe1 N2 81.40(7) . . ?
N1 Fe1 N2 94.24(7) 3_655 . ?
N1 Fe1 N2 171.08(7) 2_545 . ?
N1 Fe1 N2 94.24(7) . 2_545 ?
N1 Fe1 N2 171.08(7) 3_655 2_545 ?
N1 Fe1 N2 81.40(7) 2_545 2_545 ?
N2 Fe1 N2 92.18(7) . 2_545 ?
N1 Fe1 N2 171.08(7) . 3_655 ?
N1 Fe1 N2 81.40(7) 3_655 3_655 ?
N1 Fe1 N2 94.24(7) 2_545 3_655 ?
N2 Fe1 N2 92.18(7) . 3_655 ?
N2 Fe1 N2 92.18(7) 2_545 3_655 ?
N6 Fe2 N6 92.72(7) . 2_655 ?
N6 Fe2 N6 92.72(7) . 3_665 ?
N6 Fe2 N6 92.72(7) 2_655 3_665 ?
N6 Fe2 N5 82.20(7) . . ?
N6 Fe2 N5 91.79(7) 2_655 . ?
N6 Fe2 N5 173.36(7) 3_665 . ?
N6 Fe2 N5 173.36(7) . 2_655 ?
N6 Fe2 N5 82.20(7) 2_655 2_655 ?
N6 Fe2 N5 91.79(7) 3_665 2_655 ?
N5 Fe2 N5 93.65(7) . 2_655 ?
N6 Fe2 N5 91.79(7) . 3_665 ?
N6 Fe2 N5 173.36(7) 2_655 3_665 ?
N6 Fe2 N5 82.20(7) 3_665 3_665 ?
N5 Fe2 N5 93.65(7) . 3_665 ?
N5 Fe2 N5 93.65(7) 2_655 3_665 ?
N9 Fe3 N9 93.67(7) 3 2 ?
N9 Fe3 N9 93.67(7) 3 . ?
N9 Fe3 N9 93.67(7) 2 . ?
N9 Fe3 N10 93.22(6) 3 . ?
N9 Fe3 N10 171.98(6) 2 . ?
N9 Fe3 N10 81.80(6) . . ?
N9 Fe3 N10 81.80(6) 3 3 ?
N9 Fe3 N10 93.22(6) 2 3 ?
N9 Fe3 N10 171.98(6) . 3 ?
N10 Fe3 N10 91.80(7) . 3 ?
N9 Fe3 N10 171.98(6) 3 2 ?
N9 Fe3 N10 81.80(6) 2 2 ?
N9 Fe3 N10 93.22(6) . 2 ?
N10 Fe3 N10 91.80(7) . 2 ?
N10 Fe3 N10 91.80(7) 3 2 ?
C1 N1 C5 118.10(18) . . ?
C1 N1 Fe1 126.80(14) . . ?
C5 N1 Fe1 114.36(13) . . ?
C10 N2 C6 118.76(19) . . ?
C10 N2 Fe1 126.64(16) . . ?
C6 N2 Fe1 114.25(14) . . ?
C2 N3 H3A 109.5(16) . . ?
C2 N3 H3B 115.7(15) . . ?
H3A N3 H3B 119(2) . . ?
C9 N4 H4A 117.3(19) . . ?
C9 N4 H4B 112.3(19) . . ?
H4A N4 H4B 121(3) . . ?
C11 N5 C15 118.23(19) . . ?
C11 N5 Fe2 127.87(16) . . ?
C15 N5 Fe2 113.81(13) . . ?
C16 N6 C20 118.33(18) . . ?
C16 N6 Fe2 114.10(13) . . ?
C20 N6 Fe2 127.29(15) . . ?
C12 N7 H7A 110(3) . . ?
C12 N7 H7B 115(3) . . ?
H7A N7 H7B 116(4) . . ?
C19 N8 H8A 118.6(17) . . ?
C19 N8 H8B 117.3(16) . . ?
H8A N8 H8B 114(2) . . ?
C21 N9 C25 117.69(18) . . ?
C21 N9 Fe3 127.66(15) . . ?
C25 N9 Fe3 114.48(13) . . ?
C30 N10 C26 118.32(18) . . ?
C30 N10 Fe3 126.96(15) . . ?
C26 N10 Fe3 114.20(13) . . ?
C22 N11 H11B 114.5(19) . . ?
C22 N11 H11C 115.1(14) . . ?
H11B N11 H11C 113(2) . . ?
C29 N12 H12A 117.5(18) . . ?
C29 N12 H12B 115.9(17) . . ?
H12A N12 H12B 112(2) . . ?
O1 N13 O2 121.7(2) . . ?
O1 N13 C31 119.5(2) . . ?
O2 N13 C31 118.8(2) . . ?
O6 N14 O5 121.0(2) . . ?
O6 N14 C44 120.1(2) . . ?
O5 N14 C44 118.9(2) . . ?
N1 C1 C2 123.4(2) . . ?
N1 C1 H1A 118.3 . . ?
C2 C1 H1A 118.3 . . ?
N3 C2 C1 120.7(2) . . ?
N3 C2 C3 121.3(2) . . ?
C1 C2 C3 117.82(19) . . ?
C4 C3 C2 118.7(2) . . ?
C4 C3 H3C 120.6 . . ?
C2 C3 H3C 120.6 . . ?
C3 C4 C5 120.6(2) . . ?
C3 C4 H4C 119.7 . . ?
C5 C4 H4C 119.7 . . ?
N1 C5 C4 121.28(19) . . ?
N1 C5 C6 114.38(19) . . ?
C4 C5 C6 124.3(2) . . ?
N2 C6 C7 121.2(2) . . ?
N2 C6 C5 114.47(19) . . ?
C7 C6 C5 124.3(2) . . ?
C8 C7 C6 120.0(2) . . ?
C8 C7 H7C 120.0 . . ?
C6 C7 H7C 120.0 . . ?
C7 C8 C9 119.5(2) . . ?
C7 C8 H8C 120.3 . . ?
C9 C8 H8C 120.3 . . ?
N4 C9 C8 122.3(2) . . ?
N4 C9 C10 120.6(2) . . ?
C8 C9 C10 117.1(2) . . ?
N2 C10 C9 123.4(2) . . ?
N2 C10 H10A 118.3 . . ?
C9 C10 H10A 118.3 . . ?
N5 C11 C12 123.5(2) . . ?
N5 C11 H11A 118.2 . . ?
C12 C11 H11A 118.2 . . ?
N7 C12 C11 121.0(2) . . ?
N7 C12 C13 120.9(2) . . ?
C11 C12 C13 118.0(2) . . ?
C14 C13 C12 118.6(2) . . ?
C14 C13 H13A 120.7 . . ?
C12 C13 H13A 120.7 . . ?
C13 C14 C15 120.9(2) . . ?
C13 C14 H14A 119.5 . . ?
C15 C14 H14A 119.5 . . ?
N5 C15 C14 120.65(19) . . ?
N5 C15 C16 114.66(19) . . ?
C14 C15 C16 124.7(2) . . ?
N6 C16 C17 121.07(18) . . ?
N6 C16 C15 114.96(18) . . ?
C17 C16 C15 123.9(2) . . ?
C18 C17 C16 120.4(2) . . ?
C18 C17 H17A 119.8 . . ?
C16 C17 H17A 119.8 . . ?
C17 C18 C19 119.2(2) . . ?
C17 C18 H18A 120.4 . . ?
C19 C18 H18A 120.4 . . ?
N8 C19 C20 120.6(2) . . ?
N8 C19 C18 121.8(2) . . ?
C20 C19 C18 117.42(19) . . ?
N6 C20 C19 123.5(2) . . ?
N6 C20 H20A 118.3 . . ?
C19 C20 H20A 118.3 . . ?
N9 C21 C22 123.9(2) . . ?
N9 C21 H21A 118.0 . . ?
C22 C21 H21A 118.0 . . ?
N11 C22 C21 121.1(2) . . ?
N11 C22 C23 121.2(2) . . ?
C21 C22 C23 117.47(19) . . ?
C24 C23 C22 119.2(2) . . ?
C24 C23 H23A 120.4 . . ?
C22 C23 H23A 120.4 . . ?
C23 C24 C25 120.1(2) . . ?
C23 C24 H24A 120.0 . . ?
C25 C24 H24A 120.0 . . ?
N9 C25 C24 121.56(19) . . ?
N9 C25 C26 114.50(19) . . ?
C24 C25 C26 123.9(2) . . ?
N10 C26 C27 121.23(19) . . ?
N10 C26 C25 114.27(19) . . ?
C27 C26 C25 124.5(2) . . ?
C26 C27 C28 120.4(2) . . ?
C26 C27 H27A 119.8 . . ?
C28 C27 H27A 119.8 . . ?
C27 C28 C29 118.9(2) . . ?
C27 C28 H28A 120.6 . . ?
C29 C28 H28A 120.6 . . ?
N12 C29 C28 122.0(2) . . ?
N12 C29 C30 120.3(2) . . ?
C28 C29 C30 117.56(19) . . ?
N10 C30 C29 123.5(2) . . ?
N10 C30 H30A 118.2 . . ?
C29 C30 H30A 118.2 . . ?
C36 C31 C32 120.1(2) . . ?
C36 C31 N13 120.0(2) . . ?
C32 C31 N13 119.9(2) . . ?
C33 C32 C31 119.7(2) . . ?
C33 C32 H32A 120.2 . . ?
C31 C32 H32A 120.2 . . ?
C32 C33 C34 122.2(2) . . ?
C32 C33 H33A 118.9 . . ?
C34 C33 H33A 118.9 . . ?
O3 C34 C33 121.8(2) . . ?
O3 C34 C35 121.9(2) . . ?
C33 C34 C35 116.3(2) . . ?
C36 C35 C34 121.3(2) . . ?
C36 C35 H35A 119.4 . . ?
C34 C35 H35A 119.4 . . ?
C35 C36 C31 120.3(2) . . ?
C35 C36 H36A 119.8 . . ?
C31 C36 H36A 119.8 . . ?
O4 C41 C46 121.7(2) . . ?
O4 C41 C42 122.8(2) . . ?
C46 C41 C42 115.5(2) . . ?
C43 C42 C41 121.7(2) . . ?
C43 C42 H42A 119.1 . . ?
C41 C42 H42A 119.1 . . ?
C42 C43 C44 120.2(2) . . ?
C42 C43 H43A 119.9 . . ?
C44 C43 H43A 119.9 . . ?
C43 C44 C45 120.3(2) . . ?
C43 C44 N14 120.2(2) . . ?
C45 C44 N14 119.4(2) . . ?
C46 C45 C44 119.2(2) . . ?
C46 C45 H45A 120.4 . . ?
C44 C45 H45A 120.4 . . ?
C45 C46 C41 122.9(2) . . ?
C45 C46 H46A 118.5 . . ?
C41 C46 H46A 118.5 . . ?
H01A O01 H01B 108(3) . . ?
H02A O02 H02B 111(4) . . ?

loop_
_geom_bond_atom_site_label_1
_geom_bond_atom_site_label_2
_geom_bond_distance
_geom_bond_site_symmetry_2
_geom_bond_publ_flag
Fe1 N1 1.9921(17) . ?
Fe1 N1 1.9921(17) 3_655 ?
Fe1 N1 1.9921(17) 2_545 ?
Fe1 N2 1.9959(18) . ?
Fe1 N2 1.9959(18) 2_545 ?
Fe1 N2 1.9959(18) 3_655 ?
Fe2 N6 1.9680(17) . ?
Fe2 N6 1.9680(17) 2_655 ?
Fe2 N6 1.9680(17) 3_665 ?
Fe2 N5 1.9757(17) . ?
Fe2 N5 1.9757(17) 2_655 ?
Fe2 N5 1.9757(17) 3_665 ?
Fe3 N9 1.9812(18) 3 ?
Fe3 N9 1.9812(18) 2 ?
Fe3 N9 1.9812(18) . ?
Fe3 N10 1.9814(17) . ?
Fe3 N10 1.9814(17) 3 ?
Fe3 N10 1.9814(17) 2 ?
N1 C1 1.349(3) . ?
N1 C5 1.359(3) . ?
N2 C10 1.338(3) . ?
N2 C6 1.353(3) . ?
N3 C2 1.381(3) . ?
N3 H3A 0.88(3) . ?
N3 H3B 0.91(3) . ?
N4 C9 1.364(3) . ?
N4 H4A 0.89(3) . ?
N4 H4B 0.86(3) . ?
N5 C11 1.339(3) . ?
N5 C15 1.357(3) . ?
N6 C16 1.351(3) . ?
N6 C20 1.351(3) . ?
N7 C12 1.382(3) . ?
N7 H7A 0.82(4) . ?
N7 H7B 0.85(4) . ?
N8 C19 1.367(3) . ?
N8 H8A 0.85(3) . ?
N8 H8B 0.91(3) . ?
N9 C21 1.348(3) . ?
N9 C25 1.352(3) . ?
N10 C30 1.336(3) . ?
N10 C26 1.357(3) . ?
N11 C22 1.385(3) . ?
N11 H11B 0.80(3) . ?
N11 H11C 0.97(3) . ?
N12 C29 1.373(3) . ?
N12 H12A 0.86(3) . ?
N12 H12B 0.89(3) . ?
N13 O1 1.228(3) . ?
N13 O2 1.243(2) . ?
N13 C31 1.430(3) . ?
N14 O6 1.235(3) . ?
N14 O5 1.252(3) . ?
N14 C44 1.420(3) . ?
C1 C2 1.391(3) . ?
C1 H1A 0.9500 . ?
C2 C3 1.402(3) . ?
C3 C4 1.378(3) . ?
C3 H3C 0.9500 . ?
C4 C5 1.385(3) . ?
C4 H4C 0.9500 . ?
C5 C6 1.466(3) . ?
C6 C7 1.387(3) . ?
C7 C8 1.378(3) . ?
C7 H7C 0.9500 . ?
C8 C9 1.401(3) . ?
C8 H8C 0.9500 . ?
C9 C10 1.401(3) . ?
C10 H10A 0.9500 . ?
C11 C12 1.391(3) . ?
C11 H11A 0.9500 . ?
C12 C13 1.391(3) . ?
C13 C14 1.369(3) . ?
C13 H13A 0.9500 . ?
C14 C15 1.390(3) . ?
C14 H14A 0.9500 . ?
C15 C16 1.453(3) . ?
C16 C17 1.394(3) . ?
C17 C18 1.374(3) . ?
C17 H17A 0.9500 . ?
C18 C19 1.399(3) . ?
C18 H18A 0.9500 . ?
C19 C20 1.395(3) . ?
C20 H20A 0.9500 . ?
C21 C22 1.391(3) . ?
C21 H21A 0.9500 . ?
C22 C23 1.396(3) . ?
C23 C24 1.372(3) . ?
C23 H23A 0.9500 . ?
C24 C25 1.395(3) . ?
C24 H24A 0.9500 . ?
C25 C26 1.469(3) . ?
C26 C27 1.382(3) . ?
C27 C28 1.384(3) . ?
C27 H27A 0.9500 . ?
C28 C29 1.390(3) . ?
C28 H28A 0.9500 . ?
C29 C30 1.402(3) . ?
C30 H30A 0.9500 . ?
C31 C36 1.392(3) . ?
C31 C32 1.399(3) . ?
C32 C33 1.364(3) . ?
C32 H32A 0.9500 . ?
C33 C34 1.425(3) . ?
C33 H33A 0.9500 . ?
C34 O3 1.296(3) . ?
C34 C35 1.426(3) . ?
C35 C36 1.373(3) . ?
C35 H35A 0.9500 . ?
C36 H36A 0.9500 . ?
C41 O4 1.281(3) . ?
C41 C46 1.430(3) . ?
C41 C42 1.432(3) . ?
C42 C43 1.366(3) . ?
C42 H42A 0.9500 . ?
C43 C44 1.394(3) . ?
C43 H43A 0.9500 . ?
C44 C45 1.402(3) . ?
C45 C46 1.360(3) . ?
C45 H45A 0.9500 . ?
C46 H46A 0.9500 . ?
O01 H01A 0.97(3) . ?
O01 H01B 0.83(3) . ?
O02 H02A 0.75(4) . ?
O02 H02B 0.88(4) . ?

loop_
_geom_hbond_atom_site_label_D
_geom_hbond_atom_site_label_H
_geom_hbond_atom_site_label_A
_geom_hbond_distance_DH
_geom_hbond_distance_HA
_geom_hbond_distance_DA
_geom_hbond_angle_DHA
_geom_hbond_site_symmetry_A
N3 H3A N8 0.88(3) 2.44(3) 3.307(3) 170(2) 4_545
N3 H3B O4 0.91(3) 1.99(3) 2.892(3) 174(2) 5
N4 H4B O3 0.86(3) 2.05(3) 2.888(3) 166(3) 5_554
N7 H7B N4 0.85(4) 2.43(4) 3.277(4) 172(3) 4_655
N8 H8A O3 0.85(3) 2.07(3) 2.911(3) 166(2) 5_554
N8 H8B N3 0.91(3) 2.33(3) 3.220(3) 167(2) 5_554
N11 H11C O02 0.97(3) 2.21(3) 3.117(3) 155(2) 4_554
N12 H12A O01 0.86(3) 2.15(3) 3.007(3) 176(3) 4
N12 H12B N11 0.89(3) 2.36(3) 3.204(3) 159(2) 4
O01 H01A O4 0.97(3) 1.73(3) 2.700(3) 174(4) .
O01 H01B O2 0.83(3) 2.31(3) 3.068(2) 153(3) 3_665
O02 H02A O6 0.75(4) 2.34(4) 3.066(3) 164(4) .
O02 H02B O3 0.88(4) 2.01(4) 2.877(3) 172(4) .

loop_
_geom_torsion_atom_site_label_1
_geom_torsion_atom_site_label_2
_geom_torsion_atom_site_label_3
_geom_torsion_atom_site_label_4
_geom_torsion
_geom_torsion_site_symmetry_1
_geom_torsion_site_symmetry_2
_geom_torsion_site_symmetry_3
_geom_torsion_site_symmetry_4
_geom_torsion_publ_flag
N1 Fe1 N1 C1 -77.64(14) 3_655 . . . ?
N1 Fe1 N1 C1 15.36(17) 2_545 . . . ?
N2 Fe1 N1 C1 -171.50(19) . . . . ?
N2 Fe1 N1 C1 96.94(18) 2_545 . . . ?
N2 Fe1 N1 C1 -127.2(5) 3_655 . . . ?
N1 Fe1 N1 C5 92.26(17) 3_655 . . . ?
N1 Fe1 N1 C5 -174.74(15) 2_545 . . . ?
N2 Fe1 N1 C5 -1.60(14) . . . . ?
N2 Fe1 N1 C5 -93.16(15) 2_545 . . . ?
N2 Fe1 N1 C5 42.7(5) 3_655 . . . ?
N1 Fe1 N2 C10 -178.29(19) . . . . ?
N1 Fe1 N2 C10 89.46(19) 3_655 . . . ?
N1 Fe1 N2 C10 -128.0(5) 2_545 . . . ?
N2 Fe1 N2 C10 -84.33(14) 2_545 . . . ?
N2 Fe1 N2 C10 7.93(18) 3_655 . . . ?
N1 Fe1 N2 C6 -5.18(14) . . . . ?
N1 Fe1 N2 C6 -97.43(14) 3_655 . . . ?
N1 Fe1 N2 C6 45.1(5) 2_545 . . . ?
N2 Fe1 N2 C6 88.77(18) 2_545 . . . ?
N2 Fe1 N2 C6 -178.96(15) 3_655 . . . ?
N6 Fe2 N5 C11 -176.8(2) . . . . ?
N6 Fe2 N5 C11 90.7(2) 2_655 . . . ?
N6 Fe2 N5 C11 -136.5(6) 3_665 . . . ?
N5 Fe2 N5 C11 8.4(2) 2_655 . . . ?
N5 Fe2 N5 C11 -85.53(17) 3_665 . . . ?
N6 Fe2 N5 C15 -0.45(14) . . . . ?
N6 Fe2 N5 C15 -92.95(15) 2_655 . . . ?
N6 Fe2 N5 C15 39.8(7) 3_665 . . . ?
N5 Fe2 N5 C15 -175.25(15) 2_655 . . . ?
N5 Fe2 N5 C15 90.86(18) 3_665 . . . ?
N6 Fe2 N6 C16 88.59(17) 2_655 . . . ?
N6 Fe2 N6 C16 -178.56(14) 3_665 . . . ?
N5 Fe2 N6 C16 -2.85(14) . . . . ?
N5 Fe2 N6 C16 48.7(7) 2_655 . . . ?
N5 Fe2 N6 C16 -96.28(14) 3_665 . . . ?
N6 Fe2 N6 C20 -85.19(14) 2_655 . . . ?
N6 Fe2 N6 C20 7.66(18) 3_665 . . . ?
N5 Fe2 N6 C20 -176.63(18) . . . . ?
N5 Fe2 N6 C20 -125.1(6) 2_655 . . . ?
N5 Fe2 N6 C20 89.94(18) 3_665 . . . ?
N9 Fe3 N9 C21 81.87(14) 3 . . . ?
N9 Fe3 N9 C21 -12.06(17) 2 . . . ?
N10 Fe3 N9 C21 174.60(17) . . . . ?
N10 Fe3 N9 C21 137.2(5) 3 . . . ?
N10 Fe3 N9 C21 -94.04(17) 2 . . . ?
N9 Fe3 N9 C25 -93.19(18) 3 . . . ?
N9 Fe3 N9 C25 172.89(15) 2 . . . ?
N10 Fe3 N9 C25 -0.45(14) . . . . ?
N10 Fe3 N9 C25 -37.8(6) 3 . . . ?
N10 Fe3 N9 C25 90.91(15) 2 . . . ?
N9 Fe3 N10 C30 -89.63(17) 3 . . . ?
N9 Fe3 N10 C30 121.1(5) 2 . . . ?
N9 Fe3 N10 C30 177.12(18) . . . . ?
N10 Fe3 N10 C30 -7.74(17) 3 . . . ?
N10 Fe3 N10 C30 84.12(14) 2 . . . ?
N9 Fe3 N10 C26 98.84(14) 3 . . . ?
N9 Fe3 N10 C26 -50.5(6) 2 . . . ?
N9 Fe3 N10 C26 5.59(14) . . . . ?
N10 Fe3 N10 C26 -179.27(14) 3 . . . ?
N10 Fe3 N10 C26 -87.41(17) 2 . . . ?
C5 N1 C1 C2 -3.4(3) . . . . ?
Fe1 N1 C1 C2 166.13(15) . . . . ?
N1 C1 C2 N3 -172.35(19) . . . . ?
N1 C1 C2 C3 2.5(3) . . . . ?
N3 C2 C3 C4 175.1(2) . . . . ?
C1 C2 C3 C4 0.2(3) . . . . ?
C2 C3 C4 C5 -1.9(3) . . . . ?
C1 N1 C5 C4 1.6(3) . . . . ?
Fe1 N1 C5 C4 -169.25(16) . . . . ?
C1 N1 C5 C6 178.44(18) . . . . ?
Fe1 N1 C5 C6 7.6(2) . . . . ?
C3 C4 C5 N1 1.1(3) . . . . ?
C3 C4 C5 C6 -175.5(2) . . . . ?
C10 N2 C6 C7 3.4(3) . . . . ?
Fe1 N2 C6 C7 -170.24(16) . . . . ?
C10 N2 C6 C5 -175.70(18) . . . . ?
Fe1 N2 C6 C5 10.6(2) . . . . ?
N1 C5 C6 N2 -12.1(3) . . . . ?
C4 C5 C6 N2 164.7(2) . . . . ?
N1 C5 C6 C7 168.83(19) . . . . ?
C4 C5 C6 C7 -14.4(3) . . . . ?
N2 C6 C7 C8 -1.9(3) . . . . ?
C5 C6 C7 C8 177.2(2) . . . . ?
C6 C7 C8 C9 -1.1(3) . . . . ?
C7 C8 C9 N4 179.1(2) . . . . ?
C7 C8 C9 C10 2.3(3) . . . . ?
C6 N2 C10 C9 -2.1(3) . . . . ?
Fe1 N2 C10 C9 170.71(16) . . . . ?
N4 C9 C10 N2 -177.6(2) . . . . ?
C8 C9 C10 N2 -0.8(3) . . . . ?
C15 N5 C11 C12 -2.2(4) . . . . ?
Fe2 N5 C11 C12 174.08(19) . . . . ?
N5 C11 C12 N7 -175.2(3) . . . . ?
N5 C11 C12 C13 0.8(4) . . . . ?
N7 C12 C13 C14 176.7(3) . . . . ?
C11 C12 C13 C14 0.8(4) . . . . ?
C12 C13 C14 C15 -0.9(4) . . . . ?
C11 N5 C15 C14 2.0(3) . . . . ?
Fe2 N5 C15 C14 -174.79(17) . . . . ?
C11 N5 C15 C16 -179.8(2) . . . . ?
Fe2 N5 C15 C16 3.5(2) . . . . ?
C13 C14 C15 N5 -0.5(3) . . . . ?
C13 C14 C15 C16 -178.5(2) . . . . ?
C20 N6 C16 C17 1.7(3) . . . . ?
Fe2 N6 C16 C17 -172.64(16) . . . . ?
C20 N6 C16 C15 179.86(18) . . . . ?
Fe2 N6 C16 C15 5.5(2) . . . . ?
N5 C15 C16 N6 -5.9(3) . . . . ?
C14 C15 C16 N6 172.2(2) . . . . ?
N5 C15 C16 C17 172.1(2) . . . . ?
C14 C15 C16 C17 -9.7(3) . . . . ?
N6 C16 C17 C18 -1.3(3) . . . . ?
C15 C16 C17 C18 -179.2(2) . . . . ?
C16 C17 C18 C19 1.5(3) . . . . ?
C17 C18 C19 N8 172.7(2) . . . . ?
C17 C18 C19 C20 -2.1(3) . . . . ?
C16 N6 C20 C19 -2.5(3) . . . . ?
Fe2 N6 C20 C19 171.02(15) . . . . ?
N8 C19 C20 N6 -172.2(2) . . . . ?
C18 C19 C20 N6 2.7(3) . . . . ?
C25 N9 C21 C22 2.5(3) . . . . ?
Fe3 N9 C21 C22 -172.45(15) . . . . ?
N9 C21 C22 N11 174.5(2) . . . . ?
N9 C21 C22 C23 -1.0(3) . . . . ?
N11 C22 C23 C24 -176.1(2) . . . . ?
C21 C22 C23 C24 -0.6(3) . . . . ?
C22 C23 C24 C25 0.6(3) . . . . ?
C21 N9 C25 C24 -2.4(3) . . . . ?
Fe3 N9 C25 C24 173.22(16) . . . . ?
C21 N9 C25 C26 -179.96(17) . . . . ?
Fe3 N9 C25 C26 -4.4(2) . . . . ?
C23 C24 C25 N9 0.9(3) . . . . ?
C23 C24 C25 C26 178.24(19) . . . . ?
C30 N10 C26 C27 -2.9(3) . . . . ?
Fe3 N10 C26 C27 169.43(16) . . . . ?
C30 N10 C26 C25 178.30(17) . . . . ?
Fe3 N10 C26 C25 -9.4(2) . . . . ?
N9 C25 C26 N10 9.1(2) . . . . ?
C24 C25 C26 N10 -168.43(19) . . . . ?
N9 C25 C26 C27 -169.7(2) . . . . ?
C24 C25 C26 C27 12.8(3) . . . . ?
N10 C26 C27 C28 1.4(3) . . . . ?
C25 C26 C27 C28 -179.9(2) . . . . ?
C26 C27 C28 C29 0.8(3) . . . . ?
C27 C28 C29 N12 -176.8(2) . . . . ?
C27 C28 C29 C30 -1.4(3) . . . . ?
C26 N10 C30 C29 2.3(3) . . . . ?
Fe3 N10 C30 C29 -168.95(16) . . . . ?
N12 C29 C30 N10 175.4(2) . . . . ?
C28 C29 C30 N10 -0.1(3) . . . . ?
O1 N13 C31 C36 -175.8(2) . . . . ?
O2 N13 C31 C36 5.0(3) . . . . ?
O1 N13 C31 C32 5.4(3) . . . . ?
O2 N13 C31 C32 -173.8(2) . . . . ?
C36 C31 C32 C33 2.2(3) . . . . ?
N13 C31 C32 C33 -179.0(2) . . . . ?
C31 C32 C33 C34 1.6(4) . . . . ?
C32 C33 C34 O3 175.1(2) . . . . ?
C32 C33 C34 C35 -4.6(3) . . . . ?
O3 C34 C35 C36 -175.8(2) . . . . ?
C33 C34 C35 C36 3.9(3) . . . . ?
C34 C35 C36 C31 -0.4(4) . . . . ?
C32 C31 C36 C35 -2.8(3) . . . . ?
N13 C31 C36 C35 178.4(2) . . . . ?
O4 C41 C42 C43 178.8(2) . . . . ?
C46 C41 C42 C43 -1.2(3) . . . . ?
C41 C42 C43 C44 0.1(4) . . . . ?
C42 C43 C44 C45 0.4(4) . . . . ?
C42 C43 C44 N14 -177.7(2) . . . . ?
O6 N14 C44 C43 -9.4(3) . . . . ?
O5 N14 C44 C43 170.2(2) . . . . ?
O6 N14 C44 C45 172.4(2) . . . . ?
O5 N14 C44 C45 -8.0(3) . . . . ?
C43 C44 C45 C46 0.1(4) . . . . ?
N14 C44 C45 C46 178.3(2) . . . . ?
C44 C45 C46 C41 -1.3(4) . . . . ?
O4 C41 C46 C45 -178.2(2) . . . . ?
C42 C41 C46 C45 1.8(3) . . . . ?
